data_4111796
loop_
_publ_author_name
'David A. Evans'
'Keith R. Fandrick'
'Hyun-Ji Song'

_publ_section_title
;
 Enantioselective Friedel-Crafts Alkylations of \a,\b-Unsaturated 2-Acyl
 Imidazoles Catalyzed by Bis(oxazolinyl)pyridine-Scandium(III) Triflate
 Complexes
;
_journal_name_full 'Journal of the American Chemical Society'
_journal_page_first 8942
_journal_page_last 8943
_journal_paper_doi 10.1021/ja052433d
_journal_volume 127
_journal_year 2005
_chemical_formula_sum 'C16 H20 N2 O'
_chemical_formula_weight 256.34
_chemical_name_systematic
; 
 ? 
;
_space_group_IT_number 5
_symmetry_cell_setting monoclinic
_symmetry_space_group_name_Hall 'C 2y'
_symmetry_space_group_name_H-M 'C 1 2 1'
_atom_sites_solution_hydrogens geom
_atom_sites_solution_primary direct
_atom_sites_solution_secondary difmap
_audit_creation_method SHELXL-97
_cell_angle_alpha 90.00
_cell_angle_beta 115.890(4)
_cell_angle_gamma 90.00
_cell_formula_units_Z 4
_cell_length_a 20.059(5)
_cell_length_b 4.8678(11)
_cell_length_c 16.912(4)
_cell_measurement_temperature 193(2)
_cell_volume 1485.6(6)
_computing_cell_refinement 'Bruker SMART'
_computing_data_collection 'Bruker SMART'
_computing_data_reduction 'Bruker SAINT'
_computing_molecular_graphics 'Bruker SHELXTL'
_computing_publication_material 'Bruker SHELXTL'
_computing_structure_refinement 'SHELXL-97 (Sheldrick, 1997)'
_computing_structure_solution 'SHELXS-97 (Sheldrick, 1990)'
_diffrn_ambient_temperature 193(2)
_diffrn_measured_fraction_theta_full 0.997
_diffrn_measured_fraction_theta_max 0.997
_diffrn_measurement_device_type 'CCD area detector'
_diffrn_measurement_method 'phi and omega scans'
_diffrn_radiation_monochromator graphite
_diffrn_radiation_source 'fine-focus sealed tube'
_diffrn_radiation_type MoK\a
_diffrn_radiation_wavelength 0.71073
_diffrn_reflns_av_R_equivalents 0.0360
_diffrn_reflns_av_sigmaI/netI 0.0599
_diffrn_reflns_limit_h_max 23
_diffrn_reflns_limit_h_min -23
_diffrn_reflns_limit_k_max 5
_diffrn_reflns_limit_k_min -5
_diffrn_reflns_limit_l_max 20
_diffrn_reflns_limit_l_min -19
_diffrn_reflns_number 4011
_diffrn_reflns_theta_full 24.99
_diffrn_reflns_theta_max 24.99
_diffrn_reflns_theta_min 1.34
_exptl_absorpt_coefficient_mu 0.072
_exptl_absorpt_correction_type none
_exptl_crystal_colour colorless
_exptl_crystal_density_diffrn 1.146
_exptl_crystal_density_meas 0
_exptl_crystal_description rod
_exptl_crystal_F_000 552
_exptl_crystal_size_max 0.02
_exptl_crystal_size_mid 0.02
_exptl_crystal_size_min 0.01
_refine_diff_density_max 0.269
_refine_diff_density_min -0.138
_refine_diff_density_rms 0.033
_refine_ls_abs_structure_details 'Flack H D (1983), Acta Cryst. A39, 876-881'
_refine_ls_abs_structure_Flack 1(3)
_refine_ls_extinction_method none
_refine_ls_goodness_of_fit_ref 1.117
_refine_ls_hydrogen_treatment mixed
_refine_ls_matrix_type full
_refine_ls_number_parameters 182
_refine_ls_number_reflns 2306
_refine_ls_number_restraints 1
_refine_ls_restrained_S_all 1.117
_refine_ls_R_factor_all 0.0824
_refine_ls_R_factor_gt 0.0593
_refine_ls_shift/su_max 0.000
_refine_ls_shift/su_mean 0.000
_refine_ls_structure_factor_coef Fsqd
_refine_ls_weighting_details 'calc w=1/[\s^2^(Fo^2^)+(0.0532P)^2^+0.2460P] where P=(Fo^2^+2Fc^2^)/3'
_refine_ls_weighting_scheme calc
_refine_ls_wR_factor_gt 0.1188
_refine_ls_wR_factor_ref 0.1299
_reflns_number_gt 1797
_reflns_number_total 2306
_reflns_threshold_expression >2sigma(I)
_cod_data_source_file ja052433dsi20050414_113315.cif
_cod_data_source_block jwu91sad
_cod_database_code 4111796

loop_
_symmetry_equiv_pos_as_xyz
'x, y, z'
'-x, y, -z'
'x+1/2, y+1/2, z'
'-x+1/2, y+1/2, -z'

loop_
_atom_site_label
_atom_site_type_symbol
_atom_site_fract_x
_atom_site_fract_y
_atom_site_fract_z
_atom_site_U_iso_or_equiv
_atom_site_adp_type
_atom_site_occupancy
_atom_site_symmetry_multiplicity
_atom_site_calc_flag
_atom_site_refinement_flags
C1 C 0.78382(16) 0.4559(6) 0.63720(17) 0.0391(8) Uani 1 1 d .
C2 C 0.82107(17) 0.5629(6) 0.58315(18) 0.0408(7) Uani 1 1 d .
H2A H 0.8260 0.7650 0.5897 0.049 Uiso 1 1 calc R
H2B H 0.7897 0.5215 0.5204 0.049 Uiso 1 1 calc R
C3 C 0.89753(18) 0.4361(8) 0.6107(2) 0.0551(9) Uani 1 1 d .
H3 H 0.8913 0.2324 0.6040 0.066 Uiso 1 1 calc R
C4 C 0.94821(18) 0.4961(7) 0.7053(2) 0.0516(9) Uani 1 1 d .
C5 C 0.9981(2) 0.6993(10) 0.7445(3) 0.0781(12) Uani 1 1 d .
H5 H 1.0106 0.8417 0.7150 0.094 Uiso 1 1 calc R
C6 C 1.0285(2) 0.6642(13) 0.8364(3) 0.0901(16) Uani 1 1 d .
H6 H 1.0655 0.7749 0.8796 0.108 Uiso 1 1 calc R
C7 C 0.9959(2) 0.4506(12) 0.8510(3) 0.0872(14) Uani 1 1 d .
H7 H 1.0052 0.3791 0.9071 0.105 Uiso 1 1 calc R
C8 C 0.72676(19) 0.5756(7) 0.7353(2) 0.0531(9) Uani 1 1 d .
H8 H 0.7447 0.3878 0.7590 0.064 Uiso 1 1 calc R
C9 C 0.6436(2) 0.5622(11) 0.6873(3) 0.0899(15) Uani 1 1 d .
H9A H 0.6292 0.4426 0.6358 0.135 Uiso 1 1 calc R
H9B H 0.6238 0.7471 0.6682 0.135 Uiso 1 1 calc R
H9C H 0.6238 0.4882 0.7266 0.135 Uiso 1 1 calc R
C10 C 0.75728(19) 0.7745(6) 0.81248(19) 0.0449(8) Uani 1 1 d .
C11 C 0.8334(2) 0.8145(8) 0.8558(2) 0.0575(9) Uani 1 1 d .
H11 H 0.8650 0.7207 0.8363 0.069 Uiso 1 1 calc R
C12 C 0.8634(2) 0.9894(9) 0.9270(2) 0.0684(11) Uani 1 1 d .
H12 H 0.9156 1.0116 0.9568 0.082 Uiso 1 1 calc R
C13 C 0.8192(3) 1.1306(8) 0.9550(2) 0.0666(11) Uani 1 1 d .
H13 H 0.8403 1.2534 1.0033 0.080 Uiso 1 1 calc R
C14 C 0.7443(3) 1.0945(8) 0.9132(2) 0.0643(10) Uani 1 1 d .
H14 H 0.7132 1.1917 0.9327 0.077 Uiso 1 1 calc R
C15 C 0.71337(19) 0.9163(7) 0.8422(2) 0.0531(9) Uani 1 1 d .
H15 H 0.6612 0.8920 0.8138 0.064 Uiso 1 1 calc R
C16 C 0.9312(3) 0.5349(12) 0.5503(3) 0.0939(15) Uani 1 1 d .
H16A H 0.9799 0.4499 0.5682 0.141 Uiso 1 1 calc R
H16B H 0.9366 0.7351 0.5543 0.141 Uiso 1 1 calc R
H16C H 0.8986 0.4828 0.4895 0.141 Uiso 1 1 calc R
H1N H 0.7664(15) 0.814(7) 0.6696(17) 0.035(8) Uiso 1 1 d .
H2N H 0.922(3) 0.210(14) 0.764(4) 0.15(3) Uiso 1 1 d .
N1 N 0.75832(15) 0.6435(5) 0.67433(17) 0.0430(7) Uani 1 1 d .
N2 N 0.9461(2) 0.3471(9) 0.7714(2) 0.0796(11) Uani 1 1 d .
O1 O 0.77884(13) 0.2093(4) 0.64664(14) 0.0558(7) Uani 1 1 d .

loop_
_atom_site_aniso_label
_atom_site_aniso_U_11
_atom_site_aniso_U_22
_atom_site_aniso_U_33
_atom_site_aniso_U_23
_atom_site_aniso_U_13
_atom_site_aniso_U_12
C1 0.0470(19) 0.0269(18) 0.0312(16) -0.0016(14) 0.0057(14) -0.0025(16)
C2 0.0558(19) 0.0324(16) 0.0309(15) -0.0031(13) 0.0158(14) -0.0039(15)
C3 0.066(2) 0.0485(19) 0.059(2) -0.0048(17) 0.0347(18) 0.006(2)
C4 0.044(2) 0.047(2) 0.063(2) -0.0042(18) 0.0231(17) 0.0090(17)
C5 0.051(2) 0.085(3) 0.099(3) -0.005(3) 0.032(2) -0.012(2)
C6 0.039(2) 0.118(4) 0.090(3) -0.042(3) 0.008(2) -0.005(3)
C7 0.060(3) 0.113(4) 0.063(3) -0.005(3) 0.004(2) 0.009(3)
C8 0.066(2) 0.0443(19) 0.059(2) 0.0033(17) 0.0367(19) -0.0130(18)
C9 0.074(3) 0.128(4) 0.083(3) -0.031(3) 0.048(2) -0.046(3)
C10 0.062(2) 0.040(2) 0.0438(18) 0.0118(14) 0.0334(18) -0.0015(17)
C11 0.059(2) 0.064(2) 0.055(2) 0.003(2) 0.0294(18) 0.001(2)
C12 0.068(2) 0.084(3) 0.050(2) 0.000(2) 0.0218(19) -0.005(2)
C13 0.090(3) 0.069(3) 0.050(2) -0.0048(19) 0.039(2) -0.007(2)
C14 0.095(3) 0.057(2) 0.062(2) 0.0044(19) 0.054(2) 0.008(2)
C15 0.058(2) 0.057(2) 0.054(2) 0.0095(18) 0.0329(18) 0.000(2)
C16 0.098(3) 0.130(4) 0.084(3) -0.004(3) 0.068(3) 0.018(3)
N1 0.0620(18) 0.0237(15) 0.0477(15) 0.0055(12) 0.0280(14) -0.0082(13)
N2 0.084(3) 0.074(3) 0.062(2) 0.005(2) 0.0138(19) -0.014(2)
O1 0.0836(17) 0.0252(13) 0.0579(14) 0.0022(10) 0.0303(13) -0.0079(12)

loop_
_atom_type_symbol
_atom_type_description
_atom_type_scat_dispersion_real
_atom_type_scat_dispersion_imag
_atom_type_scat_source
C C 0.0033 0.0016 'International Tables Vol C Tables 4.2.6.8 and 6.1.1.4'
H H 0.0000 0.0000 'International Tables Vol C Tables 4.2.6.8 and 6.1.1.4'
N N 0.0061 0.0033 'International Tables Vol C Tables 4.2.6.8 and 6.1.1.4'
O O 0.0106 0.0060 'International Tables Vol C Tables 4.2.6.8 and 6.1.1.4'

loop_
_geom_angle_atom_site_label_1
_geom_angle_atom_site_label_2
_geom_angle_atom_site_label_3
_geom_angle
O1 C1 N1 122.9(3)
O1 C1 C2 120.7(3)
N1 C1 C2 116.4(3)
C1 C2 C3 112.0(2)
C4 C3 C2 111.7(2)
C4 C3 C16 111.1(3)
C2 C3 C16 110.3(3)
N2 C4 C5 105.7(4)
N2 C4 C3 121.8(3)
C5 C4 C3 132.3(4)
C4 C5 C6 108.7(4)
C7 C6 C5 107.1(4)
C6 C7 N2 108.4(4)
N1 C8 C9 110.4(3)
N1 C8 C10 108.9(3)
C9 C8 C10 115.2(3)
C15 C10 C11 118.0(3)
C15 C10 C8 123.4(3)
C11 C10 C8 118.6(3)
C12 C11 C10 120.5(3)
C13 C12 C11 120.9(4)
C12 C13 C14 119.5(4)
C13 C14 C15 120.3(3)
C10 C15 C14 120.9(3)
C1 N1 C8 123.4(3)
C4 N2 C7 110.0(4)

loop_
_geom_bond_atom_site_label_1
_geom_bond_atom_site_label_2
_geom_bond_distance
C1 O1 1.221(3)
C1 N1 1.330(4)
C1 C2 1.504(4)
C2 C3 1.525(4)
C3 C4 1.503(5)
C3 C16 1.528(5)
C4 N2 1.348(5)
C4 C5 1.357(5)
C5 C6 1.410(6)
C6 C7 1.307(7)
C7 N2 1.375(6)
C8 N1 1.464(4)
C8 C9 1.504(5)
C8 C10 1.523(5)
C10 C15 1.375(4)
C10 C11 1.389(5)
C11 C12 1.379(5)
C12 C13 1.360(5)
C13 C14 1.363(5)
C14 C15 1.389(5)

loop_
_geom_hbond_atom_site_label_D
_geom_hbond_atom_site_label_H
_geom_hbond_atom_site_label_A
_geom_hbond_distance_DH
_geom_hbond_distance_HA
_geom_hbond_distance_DA
_geom_hbond_angle_DHA
_geom_hbond_site_symmetry_A
N1 H1N O1 0.86(3) 2.00(3) 2.854(3) 175(3) 1_565

loop_
_geom_torsion_atom_site_label_1
_geom_torsion_atom_site_label_2
_geom_torsion_atom_site_label_3
_geom_torsion_atom_site_label_4
_geom_torsion
O1 C1 C2 C3 -51.1(4)
N1 C1 C2 C3 127.8(3)
C1 C2 C3 C4 -59.8(4)
C1 C2 C3 C16 176.1(3)
C2 C3 C4 N2 81.7(4)
C16 C3 C4 N2 -154.7(4)
C2 C3 C4 C5 -92.9(4)
C16 C3 C4 C5 30.7(5)
N2 C4 C5 C6 2.1(4)
C3 C4 C5 C6 177.3(3)
C4 C5 C6 C7 -1.5(5)
C5 C6 C7 N2 0.4(5)
N1 C8 C10 C15 130.1(3)
C9 C8 C10 C15 5.4(5)
N1 C8 C10 C11 -50.4(4)
C9 C8 C10 C11 -175.0(3)
C15 C10 C11 C12 0.7(5)
C8 C10 C11 C12 -178.9(3)
C10 C11 C12 C13 -1.4(5)
C11 C12 C13 C14 1.3(6)
C12 C13 C14 C15 -0.4(6)
C11 C10 C15 C14 0.2(5)
C8 C10 C15 C14 179.8(3)
C13 C14 C15 C10 -0.3(5)
O1 C1 N1 C8 4.7(5)
C2 C1 N1 C8 -174.3(3)
C9 C8 N1 C1 -96.4(4)
C10 C8 N1 C1 136.1(3)
C5 C4 N2 C7 -1.9(4)
C3 C4 N2 C7 -177.8(3)
C6 C7 N2 C4 1.0(5)
